data_4339516
loop_
_publ_author_name
'Denehy, Emma'
'White, Jonathan M.'
'Williams, Spencer J.'

_publ_section_title
;
 Electronic structure of the sulfonyl and phosphonyl groups: a
 computational and crystallographic study.
;
_journal_issue 21
_journal_name_full 'Inorganic chemistry'
_journal_page_first 8871
_journal_page_last 8886
_journal_paper_doi 10.1021/ic700687t
_journal_volume 46
_journal_year 2007
_chemical_formula_sum 'C8 H9 N O5 S'
_chemical_formula_weight 231.22
_chemical_name_common '4-nitrobenzyl mesylate'
_chemical_name_systematic
;
 ?
;
_space_group_IT_number 2
_symmetry_cell_setting triclinic
_symmetry_space_group_name_Hall '-P 1'
_symmetry_space_group_name_H-M 'P -1'
_atom_sites_solution_hydrogens geom
_atom_sites_solution_primary direct
_atom_sites_solution_secondary difmap
_audit_creation_method SHELXL-97
_cell_angle_alpha 72.5240(10)
_cell_angle_beta 83.0750(10)
_cell_angle_gamma 82.3380(10)
_cell_formula_units_Z 2
_cell_length_a 5.6017(5)
_cell_length_b 7.9140(6)
_cell_length_c 11.5595(9)
_cell_measurement_reflns_used 2337
_cell_measurement_temperature 130(2)
_cell_measurement_theta_max 27.46
_cell_measurement_theta_min 2.71
_cell_volume 482.68(7)
_computing_structure_refinement 'SHELXL-97 (Sheldrick, 1997)'
_diffrn_ambient_temperature 130(2)
_diffrn_measured_fraction_theta_full 0.950
_diffrn_measured_fraction_theta_max 0.950
_diffrn_measurement_device_type 'CCD area detector'
_diffrn_measurement_method 'phi and omega scans'
_diffrn_radiation_monochromator graphite
_diffrn_radiation_source 'fine-focus sealed tube'
_diffrn_radiation_type MoK\a
_diffrn_radiation_wavelength 0.71073
_diffrn_reflns_av_R_equivalents 0.0109
_diffrn_reflns_av_sigmaI/netI 0.0218
_diffrn_reflns_limit_h_max 7
_diffrn_reflns_limit_h_min -6
_diffrn_reflns_limit_k_max 10
_diffrn_reflns_limit_k_min -10
_diffrn_reflns_limit_l_max 14
_diffrn_reflns_limit_l_min -14
_diffrn_reflns_number 3043
_diffrn_reflns_theta_full 27.46
_diffrn_reflns_theta_max 27.46
_diffrn_reflns_theta_min 1.85
_exptl_absorpt_coefficient_mu 0.336
_exptl_absorpt_correction_T_max 1.00
_exptl_absorpt_correction_T_min 0.87
_exptl_absorpt_correction_type multi-scan
_exptl_absorpt_process_details sadabs
_exptl_crystal_colour colourless
_exptl_crystal_density_diffrn 1.591
_exptl_crystal_density_method 'not measured'
_exptl_crystal_description block
_exptl_crystal_F_000 240
_exptl_crystal_size_max 0.45
_exptl_crystal_size_mid 0.40
_exptl_crystal_size_min 0.30
_refine_diff_density_max 0.399
_refine_diff_density_min -0.333
_refine_diff_density_rms 0.056
_refine_ls_extinction_method none
_refine_ls_goodness_of_fit_ref 1.088
_refine_ls_hydrogen_treatment mixed
_refine_ls_matrix_type full
_refine_ls_number_parameters 136
_refine_ls_number_reflns 2101
_refine_ls_number_restraints 0
_refine_ls_restrained_S_all 1.088
_refine_ls_R_factor_all 0.0321
_refine_ls_R_factor_gt 0.0308
_refine_ls_shift/su_max 0.000
_refine_ls_shift/su_mean 0.000
_refine_ls_structure_factor_coef Fsqd
_refine_ls_weighting_details 'calc w=1/[\s^2^(Fo^2^)+(0.0519P)^2^+0.1626P] where P=(Fo^2^+2Fc^2^)/3'
_refine_ls_weighting_scheme calc
_refine_ls_wR_factor_gt 0.0881
_refine_ls_wR_factor_ref 0.0895
_reflns_number_gt 2000
_reflns_number_total 2101
_reflns_threshold_expression >2sigma(I)
_cod_data_source_file ic700687t-file003.cif
_cod_data_source_block jmwsw36
_cod_depositor_comments
;
The following automatic conversions were performed:

'_symmetry_cell_setting' value 'Triclinic' changed to 'triclinic'
according to
/usr/data/users/saulius/automatic-downloads/retrospective/ACS/lib/dictionaries/cif_core.dic
dictionary named 'cif_core.dic' version 2.4.2 from
2011-04-26.

'_exptl_absorpt_correction_type' value 'multiscan'
changed to 'multi-scan' according to
/usr/data/users/saulius/automatic-downloads/retrospective/ACS/lib/dictionaries/cif_core.dic
dictionary named 'cif_core.dic' version 2.4.2 from 2011-04-26.

Automatic conversion script
Id: cif_fix_values 2281 2013-09-26 08:29:07Z andrius 
;
_cod_original_sg_symbol_H-M 'P-1   '
_cod_database_code 4339516

loop_
_symmetry_equiv_pos_as_xyz
'x, y, z'
'-x, -y, -z'

loop_
_atom_site_label
_atom_site_type_symbol
_atom_site_fract_x
_atom_site_fract_y
_atom_site_fract_z
_atom_site_U_iso_or_equiv
_atom_site_adp_type
_atom_site_occupancy
_atom_site_symmetry_multiplicity
_atom_site_calc_flag
_atom_site_refinement_flags
C1 C 0.2124(3) 0.49517(18) 0.73880(13) 0.0208(3) Uani 1 1 d .
H1A H 0.0951 0.4129 0.7812 0.025 Uiso 1 1 calc R
H1B H 0.2760 0.4667 0.6643 0.025 Uiso 1 1 calc R
C2 C 0.0932(2) 0.68339(17) 0.70941(11) 0.0169(3) Uani 1 1 d .
C3 C 0.1831(2) 0.81873(18) 0.74067(13) 0.0194(3) Uani 1 1 d .
H3 H 0.3198 0.7931 0.7838 0.023 Uiso 1 1 calc R
C4 C 0.0699(2) 0.99128(18) 0.70785(12) 0.0196(3) Uani 1 1 d .
H4 H 0.1303 1.0821 0.7276 0.023 Uiso 1 1 calc R
C5 C -0.1348(2) 1.02508(17) 0.64516(12) 0.0168(3) Uani 1 1 d .
C6 C -0.2307(2) 0.89286(18) 0.61471(12) 0.0181(3) Uani 1 1 d .
H6 H -0.3699 0.9187 0.5736 0.022 Uiso 1 1 calc R
C7 C -0.1150(2) 0.72166(18) 0.64683(12) 0.0183(3) Uani 1 1 d .
H7 H -0.1761 0.6315 0.6266 0.022 Uiso 1 1 calc R
C8 C 0.2737(3) 0.2657(2) 1.02840(13) 0.0229(3) Uani 1 1 d .
H8A H 0.1191 0.2538 1.0053 0.034 Uiso 1 1 calc R
H8B H 0.2619 0.3691 1.0566 0.034 Uiso 1 1 calc R
H8C H 0.3227 0.1618 1.0923 0.034 Uiso 1 1 calc R
N N -0.2528(2) 1.20772(15) 0.60642(10) 0.0193(2) Uani 1 1 d .
O1 O 0.40837(17) 0.47830(13) 0.81543(9) 0.0209(2) Uani 1 1 d .
O2 O 0.71753(18) 0.30595(14) 0.93678(10) 0.0263(2) Uani 1 1 d .
O3 O 0.46754(19) 0.15483(13) 0.84456(9) 0.0240(2) Uani 1 1 d .
O4 O -0.1553(2) 1.32643(14) 0.62467(11) 0.0295(3) Uani 1 1 d .
O5 O -0.44120(19) 1.23438(14) 0.55661(10) 0.0258(2) Uani 1 1 d .
S S 0.48749(5) 0.28822(4) 0.90236(3) 0.01744(12) Uani 1 1 d .

loop_
_atom_site_aniso_label
_atom_site_aniso_U_11
_atom_site_aniso_U_22
_atom_site_aniso_U_33
_atom_site_aniso_U_23
_atom_site_aniso_U_13
_atom_site_aniso_U_12
C1 0.0226(7) 0.0180(7) 0.0225(7) -0.0061(5) -0.0084(5) 0.0012(5)
C2 0.0183(6) 0.0167(6) 0.0148(6) -0.0044(5) 0.0004(5) -0.0008(5)
C3 0.0172(6) 0.0210(7) 0.0210(6) -0.0069(5) -0.0034(5) -0.0016(5)
C4 0.0206(6) 0.0187(6) 0.0219(6) -0.0088(5) -0.0020(5) -0.0040(5)
C5 0.0191(6) 0.0140(6) 0.0167(6) -0.0051(5) 0.0007(5) -0.0006(5)
C6 0.0177(6) 0.0190(7) 0.0181(6) -0.0057(5) -0.0039(5) -0.0015(5)
C7 0.0213(6) 0.0153(6) 0.0200(6) -0.0067(5) -0.0032(5) -0.0029(5)
C8 0.0208(7) 0.0262(7) 0.0206(7) -0.0065(5) 0.0001(5) -0.0005(5)
N 0.0236(6) 0.0155(5) 0.0190(5) -0.0061(4) -0.0007(4) -0.0005(4)
O1 0.0199(5) 0.0165(5) 0.0250(5) -0.0020(4) -0.0076(4) -0.0013(4)
O2 0.0172(5) 0.0294(6) 0.0317(6) -0.0066(5) -0.0076(4) 0.0000(4)
O3 0.0274(5) 0.0198(5) 0.0251(5) -0.0085(4) -0.0046(4) 0.0028(4)
O4 0.0351(6) 0.0168(5) 0.0405(6) -0.0123(5) -0.0085(5) -0.0026(4)
O5 0.0280(5) 0.0216(5) 0.0287(5) -0.0085(4) -0.0108(4) 0.0051(4)
S 0.01510(19) 0.01704(19) 0.01954(19) -0.00482(13) -0.00331(12) 0.00119(12)

loop_
_atom_type_symbol
_atom_type_description
_atom_type_scat_dispersion_real
_atom_type_scat_dispersion_imag
_atom_type_scat_source
C C 0.0033 0.0016 'International Tables Vol C Tables 4.2.6.8 and 6.1.1.4'
H H 0.0000 0.0000 'International Tables Vol C Tables 4.2.6.8 and 6.1.1.4'
N N 0.0061 0.0033 'International Tables Vol C Tables 4.2.6.8 and 6.1.1.4'
O O 0.0106 0.0060 'International Tables Vol C Tables 4.2.6.8 and 6.1.1.4'
S S 0.1246 0.1234 'International Tables Vol C Tables 4.2.6.8 and 6.1.1.4'

loop_
_geom_angle_atom_site_label_1
_geom_angle_atom_site_label_2
_geom_angle_atom_site_label_3
_geom_angle
O1 C1 C2 108.82(11)
O1 C1 H1A 109.9
C2 C1 H1A 109.9
O1 C1 H1B 109.9
C2 C1 H1B 109.9
H1A C1 H1B 108.3
C3 C2 C7 119.63(12)
C3 C2 C1 122.95(12)
C7 C2 C1 117.41(12)
C4 C3 C2 120.44(13)
C4 C3 H3 119.8
C2 C3 H3 119.8
C5 C4 C3 118.51(12)
C5 C4 H4 120.7
C3 C4 H4 120.7
C4 C5 C6 122.36(12)
C4 C5 N 119.30(12)
C6 C5 N 118.32(12)
C7 C6 C5 118.65(12)
C7 C6 H6 120.7
C5 C6 H6 120.7
C6 C7 C2 120.40(12)
C6 C7 H7 119.8
C2 C7 H7 119.8
S C8 H8A 109.5
S C8 H8B 109.5
H8A C8 H8B 109.5
S C8 H8C 109.5
H8A C8 H8C 109.5
H8B C8 H8C 109.5
O5 N O4 123.45(12)
O5 N C5 118.65(11)
O4 N C5 117.90(12)
C1 O1 S 118.21(8)
O2 S O3 119.43(6)
O2 S O1 104.10(6)
O3 S O1 109.70(6)
O2 S C8 109.43(7)
O3 S C8 109.33(7)
O1 S C8 103.63(6)

loop_
_geom_bond_atom_site_label_1
_geom_bond_atom_site_label_2
_geom_bond_distance
C1 O1 1.4603(16)
C1 C2 1.5051(18)
C1 H1A 0.9700
C1 H1B 0.9700
C2 C3 1.3971(18)
C2 C7 1.3974(18)
C3 C4 1.3882(19)
C3 H3 0.9300
C4 C5 1.3831(19)
C4 H4 0.9300
C5 C6 1.3872(18)
C5 N 1.4678(17)
C6 C7 1.3840(19)
C6 H6 0.9300
C7 H7 0.9300
C8 S 1.7519(14)
C8 H8A 0.9600
C8 H8B 0.9600
C8 H8C 0.9600
N O5 1.2266(16)
N O4 1.2285(15)
O1 S 1.5782(10)
O2 S 1.4296(10)
O3 S 1.4305(10)

loop_
_geom_torsion_atom_site_label_1
_geom_torsion_atom_site_label_2
_geom_torsion_atom_site_label_3
_geom_torsion_atom_site_label_4
_geom_torsion
O1 C1 C2 C3 7.03(18)
O1 C1 C2 C7 -173.68(11)
C7 C2 C3 C4 -1.3(2)
C1 C2 C3 C4 177.97(12)
C2 C3 C4 C5 0.8(2)
C3 C4 C5 C6 0.3(2)
C3 C4 C5 N -178.15(11)
C4 C5 C6 C7 -0.9(2)
N C5 C6 C7 177.54(11)
C5 C6 C7 C2 0.4(2)
C3 C2 C7 C6 0.7(2)
C1 C2 C7 C6 -178.65(12)
C4 C5 N O5 -176.19(12)
C6 C5 N O5 5.27(18)
C4 C5 N O4 4.55(19)
C6 C5 N O4 -173.98(12)
C2 C1 O1 S 154.60(9)
C1 O1 S O2 164.25(10)
C1 O1 S O3 35.35(11)
C1 O1 S C8 -81.30(11)
